data_2239624
loop_
_publ_author_name
'Liu, Yong-Hong'
'Zhao, Lei'
'Liu, Ming-Xuan'
'Lin, Hai'
'Li, Jing-Jing'

_publ_section_title
;
 (3<i>Z</i>)-3-[(<i>Z</i>)-2-(2-Oxoindolin-3-ylidene)hydrazin-1-ylidene]indolin-2-one
 0.17-hydrate
;
_journal_issue 6
_journal_name_full 'Acta Crystallographica Section E'
_journal_page_first o721
_journal_paper_doi 10.1107/S1600536814011805
_journal_volume 70
_journal_year 2014
_chemical_formula_iupac 'C16 H10 N4 O2, 0.17H2 O'
_chemical_formula_moiety 'C16 H10 N4 O2, 0.17(H2 O)'
_chemical_formula_sum 'C16 H10.34 N4 O2.17'
_chemical_formula_weight 308.30
_chemical_name_systematic
'(3<i>Z</i>)-3-[(<i>Z</i>)-2-(2-Oxoindolin-3-ylidene)hydrazin-1-ylidene]indolin-2-one 0.17-hydrate'
_space_group_IT_number 148
_symmetry_cell_setting trigonal
_symmetry_space_group_name_Hall '-R 3'
_symmetry_space_group_name_H-M 'R -3 :H'
_atom_sites_solution_hydrogens geom
_atom_sites_solution_primary direct
_atom_sites_solution_secondary difmap
_audit_creation_method SHELXL-97
_cell_angle_alpha 90.00
_cell_angle_beta 90.00
_cell_angle_gamma 120.00
_cell_formula_units_Z 9
_cell_length_a 24.8699(18)
_cell_length_b 24.8699(18)
_cell_length_c 5.6603(8)
_cell_measurement_temperature 296(2)
_cell_measurement_theta_max 27.152
_cell_measurement_theta_min 2.837
_cell_volume 3031.9(5)
_computing_cell_refinement 'SAINT (Bruker, 2002)'
_computing_data_collection 'SMART (Bruker, 2002)'
_computing_data_reduction 'SAINT (Bruker, 2002)'
_computing_molecular_graphics 'PLATON (Spek, 2009)'
_computing_publication_material 'SHELXTL (Sheldrick, 2008)'
_computing_structure_refinement 'SHELXL97 (Sheldrick, 2008)'
_computing_structure_solution 'SHELXS97 (Sheldrick, 2008)'
_diffrn_ambient_temperature 296(2)
_diffrn_measured_fraction_theta_full 0.999
_diffrn_measured_fraction_theta_max 0.999
_diffrn_measurement_device_type 'Bruker SMART1000 CCD'
_diffrn_measurement_method 'thin-slice \w'
_diffrn_radiation_monochromator graphite
_diffrn_radiation_source 'fine-focus sealed tube'
_diffrn_radiation_type MoK\a
_diffrn_radiation_wavelength 0.71073
_diffrn_reflns_av_R_equivalents 0.0253
_diffrn_reflns_av_sigmaI/netI 0.0163
_diffrn_reflns_limit_h_max 32
_diffrn_reflns_limit_h_min -32
_diffrn_reflns_limit_k_max 32
_diffrn_reflns_limit_k_min -29
_diffrn_reflns_limit_l_max 7
_diffrn_reflns_limit_l_min -7
_diffrn_reflns_number 8691
_diffrn_reflns_theta_full 27.49
_diffrn_reflns_theta_max 27.49
_diffrn_reflns_theta_min 1.64
_exptl_absorpt_coefficient_mu 0.101
_exptl_absorpt_correction_T_max 0.9860
_exptl_absorpt_correction_T_min 0.9625
_exptl_absorpt_correction_type multi-scan
_exptl_absorpt_process_details '(SADABS; Bruker, 2002)'
_exptl_crystal_colour Brown
_exptl_crystal_density_diffrn 1.450
_exptl_crystal_density_method 'not measured'
_exptl_crystal_description Block
_exptl_crystal_F_000 1369
_exptl_crystal_size_max 0.38
_exptl_crystal_size_mid 0.16
_exptl_crystal_size_min 0.14
_refine_diff_density_max 0.245
_refine_diff_density_min -0.184
_refine_ls_extinction_method none
_refine_ls_goodness_of_fit_ref 1.008
_refine_ls_hydrogen_treatment constr
_refine_ls_matrix_type full
_refine_ls_number_parameters 103
_refine_ls_number_reflns 1547
_refine_ls_number_restraints 0
_refine_ls_restrained_S_all 1.008
_refine_ls_R_factor_all 0.0467
_refine_ls_R_factor_gt 0.0386
_refine_ls_shift/su_max 0.000
_refine_ls_shift/su_mean 0.000
_refine_ls_structure_factor_coef Fsqd
_refine_ls_weighting_details 'calc w=1/[\s^2^(Fo^2^)+(0.0545P)^2^+2.5765P] where P=(Fo^2^+2Fc^2^)/3'
_refine_ls_weighting_scheme calc
_refine_ls_wR_factor_gt 0.1020
_refine_ls_wR_factor_ref 0.1082
_reflns_number_gt 1290
_reflns_number_total 1547
_reflns_threshold_expression I>2\sigma(I)
_cod_data_source_file hb7227sup1.cif
_cod_data_source_block I
_cod_depositor_comments
;
 Marking attached hydrogen atoms.

 Antanas Vaitkus,
 2017-11-23
;
_cod_original_sg_symbol_H-M 'R -3'
_cod_database_code 2239624
_cod_database_fobs_code 2239624

loop_
_symmetry_equiv_pos_as_xyz
'x, y, z'
'-y, x-y, z'
'-x+y, -x, z'
'x+2/3, y+1/3, z+1/3'
'-y+2/3, x-y+1/3, z+1/3'
'-x+y+2/3, -x+1/3, z+1/3'
'x+1/3, y+2/3, z+2/3'
'-y+1/3, x-y+2/3, z+2/3'
'-x+y+1/3, -x+2/3, z+2/3'
'-x, -y, -z'
'y, -x+y, -z'
'x-y, x, -z'
'-x+2/3, -y+1/3, -z+1/3'
'y+2/3, -x+y+1/3, -z+1/3'
'x-y+2/3, x+1/3, -z+1/3'
'-x+1/3, -y+2/3, -z+2/3'
'y+1/3, -x+y+2/3, -z+2/3'
'x-y+1/3, x+2/3, -z+2/3'

loop_
_atom_site_type_symbol
_atom_site_label
_atom_site_fract_x
_atom_site_fract_y
_atom_site_fract_z
_atom_site_U_iso_or_equiv
_atom_site_adp_type
_atom_site_calc_flag
_atom_site_refinement_flags
_atom_site_occupancy
_atom_site_symmetry_multiplicity
_atom_site_attached_hydrogens
C C1 0.25001(6) 0.06795(6) 0.2063(2) 0.0345(3) Uani d . 1 1 0
C C2 0.20279(7) 0.05119(7) 0.3672(3) 0.0429(3) Uani d . 1 1 0
H H2 0.1975 0.0250 0.4934 0.051 Uiso calc R 1 1 0
C C3 0.16336(8) 0.07495(8) 0.3331(3) 0.0515(4) Uani d . 1 1 0
H H3 0.1310 0.0644 0.4390 0.062 Uiso calc R 1 1 0
C C4 0.17099(8) 0.11403(8) 0.1452(3) 0.0521(4) Uani d . 1 1 0
H H4 0.1434 0.1286 0.1257 0.063 Uiso calc R 1 1 0
C C5 0.21929(7) 0.13147(7) -0.0134(3) 0.0439(3) Uani d . 1 1 0
H H5 0.2247 0.1581 -0.1379 0.053 Uiso calc R 1 1 0
C C6 0.25943(6) 0.10844(6) 0.0170(2) 0.0341(3) Uani d . 1 1 0
C C7 0.31363(6) 0.11575(6) -0.1095(2) 0.0336(3) Uani d . 1 1 0
C C8 0.33439(6) 0.07495(6) 0.0163(2) 0.0349(3) Uani d . 1 1 0
N N1 0.29469(5) 0.04931(5) 0.20131(19) 0.0386(3) Uani d . 1 1 0
H H1 0.2967 0.0246 0.3026 0.046 Uiso d R 1 1 0
N N2 0.34522(6) 0.14844(5) -0.2881(2) 0.0406(3) Uani d . 1 1 0
O O1 0.37735(5) 0.06693(5) -0.03535(18) 0.0459(3) Uani d . 1 1 0
O O1W 0.0000 0.0000 0.248(4) 0.177(8) Uani d SP 0.25 3 2

loop_
_atom_site_aniso_label
_atom_site_aniso_U_11
_atom_site_aniso_U_22
_atom_site_aniso_U_33
_atom_site_aniso_U_12
_atom_site_aniso_U_13
_atom_site_aniso_U_23
C1 0.0402(7) 0.0309(6) 0.0306(6) 0.0163(5) 0.0026(5) 0.0005(5)
C2 0.0495(8) 0.0409(7) 0.0372(7) 0.0217(6) 0.0112(6) 0.0069(6)
C3 0.0532(9) 0.0532(9) 0.0516(9) 0.0291(8) 0.0181(7) 0.0037(7)
C4 0.0582(9) 0.0549(9) 0.0574(10) 0.0388(8) 0.0097(7) 0.0033(7)
C5 0.0547(9) 0.0410(7) 0.0422(8) 0.0287(7) 0.0055(6) 0.0060(6)
C6 0.0412(7) 0.0297(6) 0.0297(6) 0.0165(5) 0.0034(5) 0.0017(5)
C7 0.0385(7) 0.0309(6) 0.0281(6) 0.0149(5) 0.0011(5) 0.0005(5)
C8 0.0394(7) 0.0345(6) 0.0292(6) 0.0173(5) 0.0018(5) 0.0003(5)
N1 0.0461(6) 0.0415(6) 0.0327(6) 0.0252(5) 0.0067(5) 0.0103(5)
N2 0.0460(7) 0.0416(6) 0.0335(6) 0.0214(5) 0.0066(5) 0.0095(5)
O1 0.0479(6) 0.0568(6) 0.0415(6) 0.0325(5) 0.0074(4) 0.0050(5)
O1W 0.093(6) 0.093(6) 0.34(3) 0.047(3) 0.000 0.000

loop_
_atom_type_symbol
_atom_type_description
_atom_type_scat_dispersion_real
_atom_type_scat_dispersion_imag
_atom_type_scat_source
C C 0.0033 0.0016 'International Tables Vol C Tables 4.2.6.8 and 6.1.1.4'
H H 0.0000 0.0000 'International Tables Vol C Tables 4.2.6.8 and 6.1.1.4'
N N 0.0061 0.0033 'International Tables Vol C Tables 4.2.6.8 and 6.1.1.4'
O O 0.0106 0.0060 'International Tables Vol C Tables 4.2.6.8 and 6.1.1.4'

loop_
_geom_angle_atom_site_label_1
_geom_angle_atom_site_label_2
_geom_angle_atom_site_label_3
_geom_angle_site_symmetry_3
_geom_angle
C2 C1 N1 . 127.63(12)
C2 C1 C6 . 122.16(13)
N1 C1 C6 . 110.21(11)
C1 C2 C3 . 117.17(13)
C1 C2 H2 . 121.4
C3 C2 H2 . 121.4
C4 C3 C2 . 121.72(14)
C4 C3 H3 . 119.1
C2 C3 H3 . 119.1
C5 C4 C3 . 120.64(14)
C5 C4 H4 . 119.7
C3 C4 H4 . 119.7
C4 C5 C6 . 118.75(13)
C4 C5 H5 . 120.6
C6 C5 H5 . 120.6
C5 C6 C1 . 119.53(12)
C5 C6 C7 . 134.43(12)
C1 C6 C7 . 106.04(11)
N2 C7 C6 . 134.34(12)
N2 C7 C8 . 118.92(12)
C6 C7 C8 . 106.71(10)
O1 C8 N1 . 126.85(12)
O1 C8 C7 . 127.86(12)
N1 C8 C7 . 105.29(11)
C8 N1 C1 . 111.72(10)
C8 N1 H1 . 124.1
C1 N1 H1 . 124.2
C7 N2 N2 13_554 111.89(14)

loop_
_geom_bond_atom_site_label_1
_geom_bond_atom_site_label_2
_geom_bond_site_symmetry_2
_geom_bond_distance
C1 C2 . 1.3756(19)
C1 N1 . 1.4022(17)
C1 C6 . 1.4073(17)
C2 C3 . 1.389(2)
C2 H2 . 0.9300
C3 C4 . 1.388(2)
C3 H3 . 0.9300
C4 C5 . 1.384(2)
C4 H4 . 0.9300
C5 C6 . 1.388(2)
C5 H5 . 0.9300
C6 C7 . 1.4554(18)
C7 N2 . 1.2891(17)
C7 C8 . 1.5254(18)
C8 O1 . 1.2165(17)
C8 N1 . 1.3594(17)
N1 H1 . 0.8593
N2 N2 13_554 1.404(2)

loop_
_geom_hbond_atom_site_label_D
_geom_hbond_atom_site_label_H
_geom_hbond_atom_site_label_A
_geom_hbond_site_symmetry_A
_geom_hbond_distance_DH
_geom_hbond_distance_HA
_geom_hbond_distance_DA
_geom_hbond_angle_DHA
N1 H1 O1 8_545 0.86 2.13 2.8951(17) 148

loop_
_geom_torsion_atom_site_label_1
_geom_torsion_atom_site_label_2
_geom_torsion_atom_site_label_3
_geom_torsion_atom_site_label_4
_geom_torsion_site_symmetry_4
_geom_torsion
N1 C1 C2 C3 . -178.92(14)
C6 C1 C2 C3 . 1.3(2)
C1 C2 C3 C4 . 0.0(2)
C2 C3 C4 C5 . -1.1(3)
C3 C4 C5 C6 . 0.9(2)
C4 C5 C6 C1 . 0.3(2)
C4 C5 C6 C7 . 179.71(15)
C2 C1 C6 C5 . -1.4(2)
N1 C1 C6 C5 . 178.74(12)
C2 C1 C6 C7 . 178.98(12)
N1 C1 C6 C7 . -0.83(14)
C5 C6 C7 N2 . 3.8(3)
C1 C6 C7 N2 . -176.67(15)
C5 C6 C7 C8 . -177.99(15)
C1 C6 C7 C8 . 1.50(14)
N2 C7 C8 O1 . -2.8(2)
C6 C7 C8 O1 . 178.67(13)
N2 C7 C8 N1 . 176.85(12)
C6 C7 C8 N1 . -1.65(14)
O1 C8 N1 C1 . -179.13(13)
C7 C8 N1 C1 . 1.18(14)
C2 C1 N1 C8 . 179.94(13)
C6 C1 N1 C8 . -0.26(15)
C6 C7 N2 N2 13_554 0.1(2)
C8 C7 N2 N2 13_554 -177.92(13)
